data_7100732
loop_
_publ_author_name
'Hans-Joachim Knolker'
'Elke Baum'
'Regina Czerwonka'
'Kethiri R. Reddy'

_publ_section_title
;
First enantioselective total synthesis of
neocarazostatin B, determination of its absolute configuration and
transformation into carquinostatin A
;
_journal_name_full 'Chemical Communications'
_journal_paper_doi 10.1039/b515674b
_journal_year 2006
_chemical_formula_sum 'C21 H22 Br N O5'
_chemical_formula_weight 448.31
_space_group_IT_number 4
_symmetry_cell_setting monoclinic
_symmetry_space_group_name_Hall 'P 2yb'
_symmetry_space_group_name_H-M 'P 1 21 1'
_cell_angle_alpha 90.00
_cell_angle_beta 112.480(6)
_cell_angle_gamma 90.00
_cell_formula_units_Z 2
_cell_length_a 11.2163(8)
_cell_length_b 8.5454(8)
_cell_length_c 11.5523(12)
_cell_measurement_temperature 218(1)
_cell_volume 1023.12(12)
_diffrn_ambient_temperature 218(1)
_exptl_crystal_density_diffrn 1.455
_refine_ls_R_factor_obs 0.0279
_refine_ls_wR_factor_obs 0.0710
_reflns_d_resolution_high 0.770
_reflns_d_resolution_low 10.661
_cod_original_sg_symbol_H-M 'P 21'
_cod_database_code 7100732

loop_
_symmetry_equiv_pos_as_xyz
'x, y, z'
'-x, y+1/2, -z'

loop_
_atom_site_aniso_label
_atom_site_aniso_U_11
_atom_site_aniso_U_22
_atom_site_aniso_U_33
_atom_site_aniso_U_23
_atom_site_aniso_U_13
_atom_site_aniso_U_12
Br 0.0246(2) 0.0553(3) 0.0508(2) 0.0031(2) 0.00853(12) -0.0034(2)
C1 0.0242(14) 0.038(2) 0.040(2) -0.001(2) 0.0091(13) 0.0025(15)
C2 0.029(2) 0.046(2) 0.041(2) 0.001(2) 0.0183(15) 0.004(2)
C3 0.030(2) 0.045(2) 0.031(2) -0.002(2) 0.0138(13) 0.003(2)
C4 0.0262(14) 0.031(2) 0.0272(14) -0.0021(14) 0.0096(12) 0.0060(14)
C5 0.0241(14) 0.027(2) 0.0276(14) 0.0028(13) 0.0068(11) 0.0057(13)
C6 0.0274(15) 0.038(2) 0.030(2) 0.0011(15) 0.0067(12) 0.0024(14)
N 0.0277(13) 0.034(2) 0.0230(12) -0.0041(12) 0.0075(10) 0.0005(12)
C7 0.0258(14) 0.024(2) 0.0264(14) 0.0002(13) 0.0045(12) 0.0029(13)
C8 0.028(2) 0.032(2) 0.0231(15) 0.0028(14) 0.0029(12) -0.0006(14)
C9 0.033(2) 0.033(2) 0.0267(15) 0.0024(14) 0.0114(12) -0.002(2)
C10 0.030(2) 0.029(2) 0.0300(15) 0.0027(14) 0.0096(12) -0.0007(14)
C11 0.0240(15) 0.025(2) 0.0254(14) 0.0001(12) 0.0044(12) -0.0016(13)
C12 0.027(2) 0.025(2) 0.0237(14) 0.0002(13) 0.0041(12) 0.0016(14)
O1 0.0282(11) 0.0390(14) 0.0246(10) 0.0001(10) 0.0019(9) -0.0032(11)
O2 0.059(2) 0.055(2) 0.047(2) 0.0029(15) 0.0045(14) 0.021(2)
C13 0.028(2) 0.054(3) 0.0266(15) 0.006(2) 0.0072(12) 0.003(2)
C14 0.038(2) 0.074(3) 0.028(2) 0.005(2) -0.003(2) -0.016(2)
O3 0.0484(15) 0.056(2) 0.0275(11) 0.0029(12) 0.0154(10) -0.0099(14)
C15 0.054(3) 0.077(3) 0.044(2) -0.012(2) 0.031(2) -0.004(3)
C16 0.035(2) 0.048(2) 0.032(2) -0.001(2) 0.0125(15) -0.012(2)
C17 0.0278(15) 0.031(2) 0.0275(14) -0.0052(14) 0.0049(12) -0.0052(15)
C18 0.026(2) 0.033(2) 0.026(2) -0.0020(14) 0.0060(13) -0.004(2)
C19 0.032(2) 0.044(2) 0.037(2) -0.002(2) 0.0097(14) 0.004(2)
O4 0.0270(12) 0.045(2) 0.0238(11) 0.0003(11) 0.0020(10) -0.0025(11)
O5 0.0357(13) 0.069(2) 0.0351(12) -0.0004(14) 0.0126(10) -0.0041(14)
C20 0.040(2) 0.039(2) 0.028(2) -0.001(2) 0.0098(14) -0.004(2)
C21 0.057(3) 0.061(3) 0.029(2) 0.001(2) 0.008(2) 0.001(3)

loop_
_atom_site_label
_atom_site_type_symbol
_atom_site_fract_x
_atom_site_fract_y
_atom_site_fract_z
_atom_site_U_iso_or_equiv
_atom_site_thermal_displace_type
_atom_site_occupancy
_atom_site_calc_flag
_atom_site_refinement_flags
_atom_site_disorder_group
Br Br 0.78271(3) 0.78324(5) 0.24488(3) 0.0453(2) Uani 1 d . .
C1 C 0.9520(3) 0.8640(5) 0.3319(3) 0.0350(7) Uani 1 d . .
C2 C 0.9962(3) 0.8783(5) 0.4626(3) 0.0376(8) Uani 1 d . .
H2 H 0.9493(34) 0.8407(44) 0.5094(33) 0.024(9) Uiso 1 d . .
C3 C 1.1168(3) 0.9404(5) 0.5297(3) 0.0347(8) Uani 1 d . .
H3 H 1.1518(44) 0.9479(61) 0.6251(41) 0.049(12) Uiso 1 d . .
C4 C 1.1925(3) 0.9858(4) 0.4637(3) 0.0283(7) Uani 1 d . .
C5 C 1.1489(3) 0.9674(4) 0.3319(3) 0.0273(6) Uani 1 d . .
C6 C 1.0257(3) 0.9067(5) 0.2647(3) 0.0331(7) Uani 1 d . .
H6 H 0.9911(43) 0.8897(60) 0.1778(44) 0.041(11) Uiso 1 d . .
N N 1.3155(3) 1.0471(4) 0.5081(2) 0.0290(6) Uani 1 d . .
H1 H 1.3625(51) 1.0688(69) 0.5909(49) 0.059(14) Uiso 1 d . .
C7 C 1.2531(3) 1.0191(4) 0.2977(3) 0.0269(6) Uani 1 d . .
C8 C 1.2726(3) 1.0291(4) 0.1872(3) 0.0298(7) Uani 1 d . .
C9 C 1.3885(3) 1.0868(5) 0.1861(3) 0.0307(7) Uani 1 d . .
C10 C 1.4889(3) 1.1338(4) 0.2976(3) 0.0306(7) Uani 1 d . .
C11 C 1.4723(3) 1.1252(4) 0.4116(3) 0.0262(7) Uani 1 d . .
C12 C 1.3546(4) 1.0678(4) 0.4087(3) 0.0268(7) Uani 1 d . .
O1 O 1.1798(2) 0.9714(3) 0.0750(2) 0.0330(5) Uani 1 d . .
O2 O 1.1013(3) 1.2123(4) 0.0181(3) 0.0585(8) Uani 1 d . .
C13 C 1.1031(3) 1.0778(5) -0.0074(3) 0.0371(8) Uani 1 d . .
C14 C 1.0270(4) 1.0006(7) -0.1293(4) 0.0514(11) Uani 1 d . .
H14A H 1.0887(72) 0.9774(110) -0.1669(63) 0.103(23) Uiso 1 d . .
H14B H 0.9848(68) 1.0866(96) -0.1805(66) 0.086(20) Uiso 1 d . .
H14C H 0.9797(54) 0.9368(74) -0.0996(48) 0.061(15) Uiso 1 d . .
O3 O 1.4024(3) 1.1046(4) 0.0732(2) 0.0437(6) Uani 1 d . .
C15 C 1.4309(5) 0.9628(7) 0.0231(4) 0.0550(12) Uani 1 d . .
H15A H 1.3574(80) 0.8740(110) 0.0077(69) 0.108(26) Uiso 1 d . .
H15B H 1.5037(65) 0.9259(84) 0.0761(57) 0.073(18) Uiso 1 d . .
H15C H 1.4565(54) 0.9821(79) -0.0510(53) 0.072(17) Uiso 1 d . .
C16 C 1.6109(4) 1.1940(6) 0.2876(4) 0.0387(8) Uani 1 d . .
H16A H 1.6840(62) 1.2023(83) 0.3556(60) 0.079(19) Uiso 1 d . .
H16B H 1.5889(61) 1.2786(133) 0.2226(61) 0.104(21) Uiso 1 d . .
H16C H 1.6456(60) 1.1237(90) 0.2504(57) 0.078(19) Uiso 1 d . .
C17 C 1.5745(3) 1.1697(4) 0.5386(3) 0.0303(7) Uani 1 d . .
H17A H 1.5281(41) 1.2274(49) 0.5848(36) 0.035(11) Uiso 1 d . .
H17B H 1.6395(41) 1.2288(48) 0.5324(35) 0.031(10) Uiso 1 d . .
C18 C 1.6399(4) 1.0249(5) 0.6116(3) 0.0294(8) Uani 1 d . .
H18 H 1.5786(34) 0.9496(44) 0.6078(30) 0.010(8) Uiso 1 d . .
C19 C 1.7405(4) 0.9561(5) 0.5698(4) 0.0387(8) Uani 1 d . .
H19A H 1.7072(44) 0.9265(62) 0.4887(45) 0.040(11) Uiso 1 d . .
H19B H 1.7881(50) 0.8631(70) 0.6163(45) 0.055(13) Uiso 1 d . .
H19C H 1.8052(42) 1.0429(54) 0.5799(38) 0.030(10) Uiso 1 d . .
O4 O 1.7074(2) 1.0625(4) 0.7440(2) 0.0344(6) Uani 1 d . .
O5 O 1.5207(3) 1.0660(4) 0.7729(2) 0.0471(7) Uani 1 d . .
C20 C 1.6375(4) 1.0688(5) 0.8142(3) 0.0366(8) Uani 1 d . .
C21 C 1.7224(5) 1.0773(7) 0.9509(4) 0.0518(11) Uani 1 d . .
H21A H 1.7574(62) 0.9837(90) 0.9687(57) 0.077(19) Uiso 1 d . .
H21B H 1.6603(53) 1.1216(68) 0.9977(49) 0.056(14) Uiso 1 d . .
H21C H 1.7900(66) 1.1543(89) 0.9579(58) 0.078(20) Uiso 1 d . .

loop_
_geom_bond_atom_site_label_1
_geom_bond_atom_site_label_2
_geom_bond_distance
_geom_bond_site_symmetry_2
_geom_bond_publ_flag
Br C1 1.906(3) . ?
C1 C6 1.381(5) . ?
C1 C2 1.403(5) . ?
C2 C3 1.382(5) . ?
C2 H2 0.94(4) . ?
C3 C4 1.396(5) . ?
C3 H3 1.02(4) . ?
C4 N 1.379(4) . ?
C4 C5 1.418(4) . ?
C5 C6 1.400(5) . ?
C5 C7 1.439(5) . ?
C6 H6 0.94(5) . ?
N C12 1.388(5) . ?
N H1 0.92(5) . ?
C7 C8 1.378(5) . ?
C7 C12 1.414(5) . ?
C8 C9 1.395(5) . ?
C8 O1 1.405(4) . ?
C9 O3 1.379(4) . ?
C9 C10 1.406(5) . ?
C10 C11 1.401(4) . ?
C10 C16 1.507(5) . ?
C11 C12 1.396(5) . ?
C11 C17 1.525(4) . ?
O1 C13 1.359(5) . ?
O2 C13 1.189(6) . ?
C13 C14 1.492(5) . ?
C14 H14A 0.97(7) . ?
C14 H14B 0.95(8) . ?
C14 H14C 0.91(6) . ?
O3 C15 1.431(6) . ?
C15 H15A 1.08(9) . ?
C15 H15B 0.87(7) . ?
C15 H15C 1.02(6) . ?
C16 H16A 0.89(7) . ?
C16 H16B 1.00(10) . ?
C16 H16C 0.91(7) . ?
C17 C18 1.520(5) . ?
C17 H17A 1.01(4) . ?
C17 H17B 0.91(4) . ?
C18 O4 1.459(4) . ?
C18 C19 1.506(5) . ?
C18 H18 0.93(4) . ?
C19 H19A 0.90(5) . ?
C19 H19B 0.99(6) . ?
C19 H19C 1.01(5) . ?
O4 C20 1.327(4) . ?
O5 C20 1.211(5) . ?
C20 C21 1.502(5) . ?
C21 H21A 0.88(7) . ?
C21 H21B 1.10(6) . ?
C21 H21C 0.98(7) . ?

loop_
_cod_changelog_entry_id
_cod_changelog_entry_author
_cod_changelog_entry_date
_cod_changelog_entry_text
1 'Vaitkus, Antanas' 2024-11-15T18:20:29+02:00
;
 Added the '_cell_formula_units_Z' data item after consulting the original
 publication. Removed the unrecognised '_cell_formula_units' data item.
;
